data_4501966
loop_
_publ_author_name
'Zeng, Jin-Ping'
'Zhang, Shi-Min'
'Zhang, Yun-Qian'
'Tao, Zhu'
'Zhu, Qian-Jiang'
'Xue, Sai-Feng'
'Wei, Gang'

_publ_section_title
;
 Use of Silver(I) and Copper(II) Ions to Assist the Self-Assembly of
 Polyrotaxanes Incorporating Symmetrical
 \a,\a&#x2032;,\d,\d&#x2032;-Tetramethyl-cucurbit[6]uril
;
_journal_issue 10
_journal_name_full 'Crystal Growth &amp; Design'
_journal_page_first 4509
_journal_paper_doi 10.1021/cg1007796
_journal_volume 10
_journal_year 2010
_chemical_formula_sum 'C56 H74 Cl2 Cu N28 O16'
_chemical_formula_weight 1529.87
_chemical_name_systematic
;
 ?
;
_space_group_IT_number 2
_symmetry_space_group_name_Hall '-P 1'
_symmetry_space_group_name_H-M 'P -1'
_atom_sites_solution_hydrogens geom
_atom_sites_solution_primary direct
_atom_sites_solution_secondary difmap
_audit_creation_method SHELXL-97
_cell_angle_alpha 83.778(4)
_cell_angle_beta 67.354(3)
_cell_angle_gamma 64.708(3)
_cell_formula_units_Z 2
_cell_length_a 15.827(3)
_cell_length_b 17.156(4)
_cell_length_c 18.372(4)
_cell_measurement_temperature 293(2)
_cell_volume 4153.2(15)
_computing_structure_refinement 'SHELXL-97 (Sheldrick, 1997)'
_diffrn_ambient_temperature 293(2)
_diffrn_measured_fraction_theta_full 0.901
_diffrn_measured_fraction_theta_max 0.901
_diffrn_radiation_monochromator graphite
_diffrn_radiation_source 'fine-focus sealed tube'
_diffrn_radiation_type MoK\a
_diffrn_radiation_wavelength 0.71073
_diffrn_reflns_av_R_equivalents 0.0609
_diffrn_reflns_av_sigmaI/netI 0.1252
_diffrn_reflns_limit_h_max 17
_diffrn_reflns_limit_h_min -18
_diffrn_reflns_limit_k_max 19
_diffrn_reflns_limit_k_min -20
_diffrn_reflns_limit_l_max 22
_diffrn_reflns_limit_l_min -21
_diffrn_reflns_number 28690
_diffrn_reflns_theta_full 26.00
_diffrn_reflns_theta_max 26.00
_diffrn_reflns_theta_min 1.20
_exptl_absorpt_coefficient_mu 0.399
_exptl_crystal_density_diffrn 1.223
_exptl_crystal_density_method 'not measured'
_exptl_crystal_F_000 1594
_refine_diff_density_max 0.565
_refine_diff_density_min -0.917
_refine_diff_density_rms 0.078
_refine_ls_extinction_method none
_refine_ls_goodness_of_fit_ref 0.910
_refine_ls_hydrogen_treatment mixed
_refine_ls_matrix_type full
_refine_ls_number_parameters 930
_refine_ls_number_reflns 14705
_refine_ls_number_restraints 0
_refine_ls_restrained_S_all 0.910
_refine_ls_R_factor_all 0.1362
_refine_ls_R_factor_gt 0.0833
_refine_ls_shift/su_max 0.025
_refine_ls_shift/su_mean 0.001
_refine_ls_structure_factor_coef Fsqd
_refine_ls_weighting_details 'calc w=1/[\s^2^(Fo^2^)+(0.1140P)^2^+0.0000P] where P=(Fo^2^+2Fc^2^)/3'
_refine_ls_weighting_scheme calc
_refine_ls_wR_factor_gt 0.2100
_refine_ls_wR_factor_ref 0.2441
_reflns_number_gt 7135
_reflns_number_total 14705
_reflns_threshold_expression >2sigma(I)
_cod_data_source_file cg1007796_si_002.cif
_cod_data_source_block p
_cod_database_code 4501966

loop_
_symmetry_equiv_pos_as_xyz
'x, y, z'
'-x, -y, -z'

loop_
_atom_site_label
_atom_site_type_symbol
_atom_site_fract_x
_atom_site_fract_y
_atom_site_fract_z
_atom_site_U_iso_or_equiv
_atom_site_adp_type
_atom_site_occupancy
_atom_site_symmetry_multiplicity
_atom_site_calc_flag
_atom_site_refinement_flags
O3W O 1.71674(15) -0.10654(14) 1.11798(13) 0.0705(9) Uani 1.000(5) 1 d .
O4W O 0.98992(18) 0.03068(19) 1.36294(18) 0.1039(12) Uani 1.000(5) 1 d .
C41 C 1.94351(17) -0.49326(17) 1.01616(17) 0.0465(9) Uani 1 1 d .
H41A H 1.9282 -0.5070 0.9742 0.056 Uiso 1 1 calc R
H41B H 1.9320 -0.5313 1.0582 0.056 Uiso 1 1 calc R
C42 C 1.87608(17) -0.39999(17) 1.04718(16) 0.0406(8) Uani 1 1 d .
H42A H 1.8932 -0.3861 1.0879 0.049 Uiso 1 1 calc R
H42B H 1.8870 -0.3623 1.0046 0.049 Uiso 1 1 calc R
C43 C 1.70039(16) -0.29232(17) 1.11127(17) 0.0438(8) Uani 1 1 d .
H43A H 1.7123 -0.2807 1.1561 0.053 Uiso 1 1 calc R
H43B H 1.7178 -0.2548 1.0704 0.053 Uiso 1 1 calc R
C44 C 1.59076(18) -0.27169(18) 1.13607(15) 0.0434(8) Uani 1 1 d .
C45 C 1.54756(19) -0.3200(2) 1.18885(17) 0.0519(10) Uani 1 1 d .
H45 H 1.5858 -0.3660 1.2109 0.062 Uiso 1 1 calc R
C46 C 1.44554(18) -0.29903(19) 1.20877(16) 0.0469(9) Uani 1 1 d .
H46 H 1.4172 -0.3331 1.2430 0.056 Uiso 1 1 calc R
C47 C 1.53078(17) -0.20290(17) 1.10585(16) 0.0429(8) Uani 1 1 d .
H47 H 1.5583 -0.1695 1.0699 0.051 Uiso 1 1 calc R
C48 C 1.42985(18) -0.18409(17) 1.12934(16) 0.0430(8) Uani 1 1 d .
H48 H 1.3902 -0.1369 1.1092 0.052 Uiso 1 1 calc R
C49 C 0.55565(17) -0.00951(19) 1.48679(15) 0.0455(9) Uani 1 1 d .
H49A H 0.5615 0.0426 1.4949 0.055 Uiso 1 1 calc R
H49B H 0.5854 -0.0529 1.5188 0.055 Uiso 1 1 calc R
C50 C 0.61149(16) -0.04086(18) 1.40220(15) 0.0391(8) Uani 1 1 d .
H50A H 0.5820 0.0029 1.3703 0.047 Uiso 1 1 calc R
H50B H 0.6045 -0.0924 1.3941 0.047 Uiso 1 1 calc R
C51 C 0.77749(18) -0.09701(19) 1.29170(16) 0.0467(9) Uani 1 1 d .
H51A H 0.7536 -0.0540 1.2569 0.056 Uiso 1 1 calc R
H51B H 0.7669 -0.1470 1.2849 0.056 Uiso 1 1 calc R
C52 C 0.89082(18) -0.12326(17) 1.27047(16) 0.0419(8) Uani 1 1 d .
C53 C 0.94023(18) -0.08071(19) 1.21802(17) 0.0473(9) Uani 1 1 d .
H53 H 0.9056 -0.0339 1.1944 0.057 Uiso 1 1 calc R
C54 C 1.04151(18) -0.10650(19) 1.19957(16) 0.0478(9) Uani 1 1 d .
H54 H 1.0745 -0.0778 1.1617 0.057 Uiso 1 1 calc R
C55 C 0.94321(18) -0.19121(19) 1.30551(16) 0.0454(9) Uani 1 1 d .
H55 H 0.9112 -0.2223 1.3408 0.054 Uiso 1 1 calc R
C56 C 1.04509(18) -0.21320(18) 1.28766(16) 0.0462(9) Uani 1 1 d .
H56 H 1.0794 -0.2576 1.3134 0.055 Uiso 1 1 calc R
N25 N 1.76762(14) -0.38492(13) 1.08050(13) 0.0407(7) Uani 1 1 d .
H25 H 1.7465 -0.4239 1.0819 0.049 Uiso 1 1 calc R
N26 N 1.38621(15) -0.23080(15) 1.18002(13) 0.0460(8) Uani 1 1 d .
N27 N 0.72047(14) -0.06096(15) 1.37553(12) 0.0462(7) Uani 1 1 d .
H27 H 0.7475 -0.0528 1.4049 0.055 Uiso 1 1 calc R
N28 N 1.09550(14) -0.17205(14) 1.23428(13) 0.0426(7) Uani 1 1 d .
O1W O 1.22247(13) -0.22323(15) 1.32554(14) 0.0707(8) Uani 1 1 d .
O2W O 1.28329(16) -0.35501(19) 1.19442(18) 0.1094(10) Uani 1 1 d .
Cu1 Cu 1.24170(2) -0.20523(3) 1.20661(2) 0.05169(12) Uani 1 1 d .
Cl1 Cl 1.26674(6) -0.19562(6) 1.07204(5) 0.0745(3) Uani 1 1 d .
Cl2 Cl 1.19181(13) -0.05299(14) 1.23792(12) 0.1919(9) Uani 1 1 d .
C1 C 0.41162(19) -0.18804(18) 0.62793(17) 0.0468(9) Uani 1 1 d .
C2 C 0.52304(19) -0.29669(18) 0.52513(16) 0.0449(9) Uani 1 1 d .
H2 H 0.5224 -0.3530 0.5214 0.054 Uiso 1 1 calc R
C3 C 0.58008(19) -0.29704(18) 0.57805(16) 0.0472(9) Uani 1 1 d .
H3 H 0.5995 -0.3514 0.6038 0.057 Uiso 1 1 calc R
C4 C 0.66690(18) -0.27104(18) 0.44992(16) 0.0444(9) Uani 1 1 d .
C5 C 0.5135(2) -0.21323(19) 0.70973(17) 0.0539(10) Uani 1 1 d .
H5A H 0.4462 -0.1823 0.7486 0.065 Uiso 1 1 calc R
H5B H 0.5430 -0.2696 0.7286 0.065 Uiso 1 1 calc R
C6 C 0.75034(19) -0.29489(19) 0.54457(17) 0.0490(10) Uani 1 1 d .
H6A H 0.7660 -0.3455 0.5748 0.059 Uiso 1 1 calc R
H6B H 0.8089 -0.3053 0.4962 0.059 Uiso 1 1 calc R
C7 C 0.5305(2) -0.0851(2) 0.73402(16) 0.0511(10) Uani 1 1 d .
C8 C 0.68411(19) -0.20482(18) 0.67594(16) 0.0441(9) Uani 1 1 d .
C9 C 0.70485(19) -0.1260(2) 0.68972(15) 0.0484(9) Uani 1 1 d .
C10 C 0.77165(17) -0.16372(18) 0.55258(15) 0.0398(8) Uani 1 1 d .
C11 C 0.5811(2) 0.02467(18) 0.75652(15) 0.0453(9) Uani 1 1 d .
H11A H 0.6323 0.0189 0.7760 0.054 Uiso 1 1 calc R
H11B H 0.5173 0.0430 0.8013 0.054 Uiso 1 1 calc R
C12 C 0.79794(18) -0.04492(18) 0.58757(16) 0.0460(9) Uani 1 1 d .
H12A H 0.8226 -0.0398 0.6268 0.055 Uiso 1 1 calc R
H12B H 0.8547 -0.0634 0.5374 0.055 Uiso 1 1 calc R
C13 C 0.48522(18) 0.15066(18) 0.69494(15) 0.0425(8) Uani 1 1 d .
C14 C 0.66063(18) 0.10470(18) 0.64592(16) 0.0453(8) Uani 1 1 d .
H14 H 0.6996 0.1123 0.6729 0.054 Uiso 1 1 calc R
C15 C 0.61485(18) 0.18744(17) 0.60489(15) 0.0417(8) Uani 1 1 d .
H15 H 0.6248 0.2359 0.6182 0.050 Uiso 1 1 calc R
C16 C 0.73305(18) 0.07389(18) 0.50970(16) 0.0435(8) Uani 1 1 d .
C17 C 0.42996(19) 0.28133(17) 0.62398(15) 0.0433(9) Uani 1 1 d .
H17A H 0.4465 0.3297 0.6235 0.052 Uiso 1 1 calc R
H17B H 0.3664 0.2927 0.6678 0.052 Uiso 1 1 calc R
C18 C 0.66065(19) 0.21557(19) 0.45808(16) 0.0497(9) Uani 1 1 d .
H18A H 0.7224 0.1902 0.4120 0.060 Uiso 1 1 calc R
H18B H 0.6553 0.2705 0.4730 0.060 Uiso 1 1 calc R
C19 C 0.7246(2) -0.2859(2) 0.71706(18) 0.0663(11) Uani 1 1 d .
H19A H 0.7967 -0.3082 0.6982 0.099 Uiso 1 1 calc R
H19B H 0.7061 -0.3285 0.7060 0.099 Uiso 1 1 calc R
H19C H 0.6965 -0.2724 0.7731 0.099 Uiso 1 1 calc R
C20 C 0.76824(19) -0.1448(2) 0.74084(16) 0.0546(10) Uani 1 1 d .
H20A H 0.8336 -0.1907 0.7150 0.082 Uiso 1 1 calc R
H20B H 0.7349 -0.1617 0.7915 0.082 Uiso 1 1 calc R
H20C H 0.7757 -0.0938 0.7478 0.082 Uiso 1 1 calc R
C21 C 0.85492(19) -0.47636(18) 1.24485(15) 0.0435(9) Uani 1 1 d .
C22 C 0.9655(2) -0.61322(17) 1.26331(16) 0.0456(9) Uani 1 1 d .
H22 H 0.9543 -0.6415 1.3133 0.055 Uiso 1 1 calc R
C23 C 1.00947(19) -0.54683(17) 1.26158(15) 0.0422(8) Uani 1 1 d .
H23 H 1.0154 -0.5417 1.3119 0.051 Uiso 1 1 calc R
C24 C 1.12458(18) -0.65576(17) 1.15931(16) 0.0424(8) Uani 1 1 d .
C25 C 0.93474(18) -0.38379(17) 1.25627(16) 0.0422(8) Uani 1 1 d .
H25A H 0.9557 -0.3850 1.2997 0.051 Uiso 1 1 calc R
H25B H 0.8655 -0.3408 1.2712 0.051 Uiso 1 1 calc R
C26 C 1.18294(19) -0.55106(19) 1.18026(17) 0.0529(10) Uani 1 1 d .
H26A H 1.2481 -0.5968 1.1510 0.064 Uiso 1 1 calc R
H26B H 1.1844 -0.5378 1.2296 0.064 Uiso 1 1 calc R
C27 C 0.9632(2) -0.29001(17) 1.14520(16) 0.0439(8) Uani 1 1 d .
C28 C 1.10664(18) -0.38877(17) 1.16992(16) 0.0440(8) Uani 1 1 d .
H28 H 1.1189 -0.3793 1.2159 0.053 Uiso 1 1 calc R
C29 C 1.13815(18) -0.33186(16) 1.10061(14) 0.0364(7) Uani 1 1 d .
H29 H 1.1688 -0.2989 1.1134 0.044 Uiso 1 1 calc R
C30 C 1.22908(18) -0.47822(19) 1.05791(16) 0.0465(9) Uani 1 1 d .
C31 C 1.03447(19) -0.20465(17) 1.04052(15) 0.0417(9) Uani 1 1 d .
H31A H 0.9665 -0.1594 1.0622 0.050 Uiso 1 1 calc R
H31B H 1.0806 -0.1808 1.0394 0.050 Uiso 1 1 calc R
C32 C 1.27050(19) -0.3758(2) 0.96114(16) 0.0498(9) Uani 1 1 d .
H32A H 1.3336 -0.4262 0.9384 0.060 Uiso 1 1 calc R
H32B H 1.2862 -0.3300 0.9708 0.060 Uiso 1 1 calc R
C33 C 0.98022(19) -0.22641(17) 0.93838(15) 0.0426(9) Uani 1 1 d .
C34 C 1.15484(19) -0.26010(17) 0.89605(16) 0.0409(8) Uani 1 1 d .
C35 C 1.1292(2) -0.27183(18) 0.82394(16) 0.0483(9) Uani 1 1 d .
C36 C 1.2408(2) -0.40569(18) 0.84750(17) 0.0476(9) Uani 1 1 d .
C37 C 0.9580(2) -0.24574(18) 0.81749(16) 0.0535(10) Uani 1 1 d .
H37A H 0.8894 -0.2056 0.8477 0.064 Uiso 1 1 calc R
H37B H 0.9808 -0.2217 0.7673 0.064 Uiso 1 1 calc R
C38 C 1.20540(19) -0.40812(19) 0.73137(17) 0.0513(9) Uani 1 1 d .
H38A H 1.2707 -0.4573 0.7144 0.062 Uiso 1 1 calc R
H38B H 1.2047 -0.3704 0.6881 0.062 Uiso 1 1 calc R
C39 C 1.2086(2) -0.20141(18) 0.88423(18) 0.0537(10) Uani 1 1 d .
H39A H 1.1650 -0.1435 0.8785 0.081 Uiso 1 1 calc R
H39B H 1.2691 -0.2217 0.8375 0.081 Uiso 1 1 calc R
H39C H 1.2255 -0.2020 0.9292 0.081 Uiso 1 1 calc R
C40 C 1.1511(2) -0.2135(2) 0.75536(18) 0.0681(12) Uani 1 1 d .
H40A H 1.1077 -0.1541 0.7735 0.102 Uiso 1 1 calc R
H40B H 1.1388 -0.2280 0.7125 0.102 Uiso 1 1 calc R
H40C H 1.2202 -0.2223 0.7376 0.102 Uiso 1 1 calc R
N1 N 0.42428(16) -0.23126(15) 0.56317(14) 0.0473(8) Uani 1 1 d .
N2 N 0.50584(16) -0.22468(14) 0.63504(13) 0.0450(7) Uani 1 1 d .
N3 N 0.58251(16) -0.27566(15) 0.44983(13) 0.0495(8) Uani 1 1 d .
N4 N 0.66660(15) -0.28459(15) 0.52451(13) 0.0458(7) Uani 1 1 d .
N5 N 0.57327(16) -0.16692(15) 0.70377(14) 0.0483(8) Uani 1 1 d .
N6 N 0.60502(14) -0.05836(14) 0.72610(12) 0.0416(7) Uani 1 1 d .
N7 N 0.73252(16) -0.22219(15) 0.58920(13) 0.0491(8) Uani 1 1 d .
N8 N 0.76056(15) -0.11028(14) 0.60899(13) 0.0443(7) Uani 1 1 d .
N9 N 0.57377(14) 0.09157(15) 0.70199(13) 0.0433(7) Uani 1 1 d .
N10 N 0.50805(14) 0.20342(14) 0.63660(12) 0.0394(7) Uani 1 1 d .
N11 N 0.72525(14) 0.03833(14) 0.58100(12) 0.0418(7) Uani 1 1 d .
N12 N 0.66795(15) 0.15952(15) 0.52196(13) 0.0461(8) Uani 1 1 d .
N13 N 0.87355(16) -0.56070(15) 1.25275(14) 0.0479(8) Uani 1 1 d .
N14 N 0.93793(15) -0.46716(14) 1.24548(12) 0.0416(7) Uani 1 1 d .
N15 N 1.04188(16) -0.67369(14) 1.19687(13) 0.0449(7) Uani 1 1 d .
N16 N 1.10708(15) -0.58238(14) 1.19762(13) 0.0452(7) Uani 1 1 d .
N17 N 0.99765(14) -0.35717(13) 1.18713(12) 0.0377(6) Uani 1 1 d .
N18 N 1.04341(14) -0.27569(13) 1.09281(12) 0.0376(6) Uani 1 1 d .
N19 N 1.16853(15) -0.47523(14) 1.13524(13) 0.0433(7) Uani 1 1 d .
N20 N 1.21014(15) -0.39599(14) 1.03512(13) 0.0444(7) Uani 1 1 d .
N21 N 1.05573(15) -0.22934(15) 0.96022(13) 0.0457(7) Uani 1 1 d .
N22 N 1.02280(15) -0.25369(15) 0.86066(13) 0.0482(8) Uani 1 1 d .
N23 N 1.22107(16) -0.34871(14) 0.90458(13) 0.0448(7) Uani 1 1 d .
N24 N 1.19444(16) -0.36256(15) 0.79736(13) 0.0470(7) Uani 1 1 d .
O1 O 0.33766(14) -0.13027(13) 0.66891(12) 0.0597(7) Uani 1 1 d .
O2 O 0.43928(13) -0.03806(13) 0.76377(12) 0.0520(7) Uani 1 1 d .
O3 O 0.40034(12) 0.15611(12) 0.73646(10) 0.0423(6) Uani 1 1 d .
O4 O 0.73055(13) -0.25727(12) 0.39371(11) 0.0489(6) Uani 1 1 d .
O5 O 0.81181(13) -0.15996(13) 0.48155(11) 0.0517(6) Uani 1 1 d .
O6 O 0.78892(13) 0.03441(13) 0.44398(11) 0.0502(6) Uani 1 1 d .
O7 O 0.78025(13) -0.41669(12) 1.23796(11) 0.0497(6) Uani 1 1 d .
O8 O 0.87403(12) -0.24708(11) 1.15509(10) 0.0400(6) Uani 1 1 d .
O9 O 0.89343(13) -0.20745(13) 0.98209(11) 0.0524(7) Uani 1 1 d .
O10 O 1.20135(14) -0.69783(13) 1.10303(12) 0.0565(7) Uani 1 1 d .
O11 O 1.29202(13) -0.54512(12) 1.01582(11) 0.0509(6) Uani 1 1 d .
O12 O 1.29476(14) -0.48297(12) 0.84230(12) 0.0526(7) Uani 1 1 d .

loop_
_atom_site_aniso_label
_atom_site_aniso_U_11
_atom_site_aniso_U_22
_atom_site_aniso_U_33
_atom_site_aniso_U_23
_atom_site_aniso_U_13
_atom_site_aniso_U_12
O3W 0.0614(12) 0.0684(14) 0.0720(14) 0.0102(11) -0.0249(10) -0.0201(10)
O4W 0.0756(14) 0.127(2) 0.110(2) 0.0045(17) -0.0242(14) -0.0523(13)
C41 0.0347(11) 0.0514(15) 0.0535(16) -0.0008(13) -0.0120(11) -0.0213(11)
C42 0.0257(10) 0.0502(15) 0.0420(14) 0.0010(12) -0.0079(10) -0.0163(10)
C43 0.0248(10) 0.0501(15) 0.0567(15) -0.0137(12) -0.0143(10) -0.0129(10)
C44 0.0313(10) 0.0571(16) 0.0400(13) -0.0176(12) -0.0147(10) -0.0110(11)
C45 0.0347(11) 0.0698(18) 0.0505(15) -0.0005(14) -0.0166(11) -0.0198(12)
C46 0.0321(11) 0.0624(17) 0.0417(14) 0.0010(13) -0.0110(11) -0.0179(12)
C47 0.0307(10) 0.0474(14) 0.0531(15) -0.0053(12) -0.0127(10) -0.0195(10)
C48 0.0420(11) 0.0471(14) 0.0458(14) -0.0050(12) -0.0183(10) -0.0204(10)
C49 0.0285(11) 0.0648(17) 0.0346(13) -0.0095(13) -0.0021(10) -0.0177(12)
C50 0.0193(9) 0.0562(15) 0.0426(13) 0.0081(12) -0.0138(9) -0.0160(10)
C51 0.0326(11) 0.0570(16) 0.0498(14) -0.0083(13) -0.0168(10) -0.0143(11)
C52 0.0358(11) 0.0470(14) 0.0448(14) -0.0083(12) -0.0119(10) -0.0195(10)
C53 0.0368(12) 0.0526(16) 0.0502(15) -0.0041(13) -0.0159(11) -0.0154(11)
C54 0.0384(12) 0.0606(17) 0.0473(14) -0.0020(13) -0.0179(11) -0.0207(12)
C55 0.0287(11) 0.0583(16) 0.0458(15) -0.0036(13) -0.0074(11) -0.0195(11)
C56 0.0381(12) 0.0465(15) 0.0522(15) 0.0031(13) -0.0203(11) -0.0131(11)
N25 0.0232(8) 0.0350(11) 0.0580(13) -0.0172(10) -0.0065(9) -0.0099(8)
N26 0.0347(10) 0.0488(13) 0.0464(12) -0.0034(11) -0.0149(9) -0.0090(10)
N27 0.0225(8) 0.0754(15) 0.0335(10) -0.0197(10) -0.0044(8) -0.0143(9)
N28 0.0354(9) 0.0467(12) 0.0464(12) -0.0107(10) -0.0107(9) -0.0188(9)
O1W 0.0432(9) 0.0883(14) 0.0855(14) 0.0138(12) -0.0298(9) -0.0289(9)
O2W 0.0816(10) 0.158(2) 0.1414(19) 0.0138(16) -0.0696(11) -0.0732(11)
Cu1 0.03251(13) 0.0711(2) 0.05472(19) 0.00186(17) -0.01881(13) -0.02199(14)
Cl1 0.0598(4) 0.0951(6) 0.0738(5) -0.0040(4) -0.0237(4) -0.0361(4)
Cl2 0.1599(11) 0.2528(18) 0.1755(15) 0.0018(14) -0.0600(11) -0.0977(11)
C1 0.0408(12) 0.0472(14) 0.0506(16) 0.0039(13) -0.0100(12) -0.0234(11)
C2 0.0488(12) 0.0434(14) 0.0462(14) 0.0105(12) -0.0185(11) -0.0240(11)
C3 0.0515(13) 0.0494(15) 0.0461(14) 0.0118(12) -0.0222(11) -0.0245(11)
C4 0.0388(11) 0.0432(15) 0.0549(14) 0.0011(12) -0.0252(10) -0.0133(11)
C5 0.0584(15) 0.0583(16) 0.0399(15) 0.0082(13) -0.0044(13) -0.0335(12)
C6 0.0412(13) 0.0488(17) 0.0471(14) -0.0069(13) -0.0183(11) -0.0064(12)
C7 0.0507(14) 0.0627(18) 0.0354(13) 0.0065(13) -0.0177(11) -0.0193(13)
C8 0.0462(13) 0.0392(15) 0.0434(13) 0.0022(12) -0.0211(11) -0.0109(11)
C9 0.0464(12) 0.0640(18) 0.0376(12) 0.0080(12) -0.0254(10) -0.0184(12)
C10 0.0295(10) 0.0448(15) 0.0430(13) -0.0022(12) -0.0207(9) -0.0062(10)
C11 0.0467(13) 0.0490(16) 0.0340(13) -0.0023(12) -0.0145(11) -0.0140(12)
C12 0.0306(11) 0.0625(17) 0.0421(14) 0.0078(13) -0.0136(10) -0.0182(11)
C13 0.0407(11) 0.0469(15) 0.0420(13) -0.0096(11) -0.0193(10) -0.0141(11)
C14 0.0387(11) 0.0632(16) 0.0416(13) -0.0012(12) -0.0183(10) -0.0243(11)
C15 0.0453(12) 0.0428(14) 0.0429(14) -0.0039(11) -0.0154(10) -0.0234(10)
C16 0.0342(10) 0.0535(15) 0.0499(14) 0.0058(12) -0.0203(10) -0.0213(10)
C17 0.0401(12) 0.0418(15) 0.0451(14) -0.0060(12) -0.0157(11) -0.0130(11)
C18 0.0469(13) 0.0593(16) 0.0472(15) 0.0098(13) -0.0158(11) -0.0294(11)
C19 0.0934(16) 0.0588(18) 0.0685(16) 0.0176(14) -0.0540(13) -0.0335(14)
C20 0.0601(13) 0.0627(18) 0.0471(13) 0.0033(13) -0.0371(11) -0.0161(13)
C21 0.0475(13) 0.0442(15) 0.0317(13) -0.0074(11) -0.0070(11) -0.0178(11)
C22 0.0591(13) 0.0412(14) 0.0408(13) 0.0126(11) -0.0194(11) -0.0264(11)
C23 0.0582(13) 0.0365(14) 0.0340(12) 0.0051(11) -0.0225(10) -0.0178(11)
C24 0.0426(12) 0.0369(14) 0.0480(13) 0.0036(11) -0.0274(10) -0.0081(11)
C25 0.0410(12) 0.0417(14) 0.0437(13) -0.0020(12) -0.0170(10) -0.0152(11)
C26 0.0488(13) 0.0540(17) 0.0596(15) 0.0103(13) -0.0359(11) -0.0125(12)
C27 0.0615(13) 0.0369(13) 0.0422(13) 0.0056(11) -0.0241(11) -0.0252(11)
C28 0.0487(12) 0.0521(15) 0.0429(13) 0.0035(12) -0.0255(10) -0.0243(11)
C29 0.0440(11) 0.0391(13) 0.0355(12) 0.0026(10) -0.0178(9) -0.0233(9)
C30 0.0386(11) 0.0529(16) 0.0556(14) 0.0014(12) -0.0324(10) -0.0127(11)
C31 0.0415(12) 0.0404(14) 0.0411(14) -0.0005(12) -0.0144(11) -0.0156(11)
C32 0.0358(12) 0.0609(17) 0.0512(16) 0.0023(14) -0.0119(11) -0.0227(12)
C33 0.0464(13) 0.0402(15) 0.0365(13) 0.0018(11) -0.0192(10) -0.0105(11)
C34 0.0475(13) 0.0326(13) 0.0396(13) -0.0011(11) -0.0115(11) -0.0176(10)
C35 0.0615(14) 0.0408(14) 0.0414(14) 0.0035(12) -0.0172(12) -0.0226(12)
C36 0.0462(13) 0.0466(15) 0.0454(15) 0.0101(13) -0.0086(12) -0.0247(11)
C37 0.0695(15) 0.0423(16) 0.0500(14) 0.0057(12) -0.0369(12) -0.0125(13)
C38 0.0411(12) 0.0703(17) 0.0419(15) -0.0073(13) -0.0036(12) -0.0310(12)
C39 0.0570(14) 0.0530(15) 0.0585(17) 0.0092(13) -0.0190(13) -0.0335(12)
C40 0.0945(19) 0.0662(18) 0.0508(17) 0.0181(14) -0.0212(15) -0.0490(14)
N1 0.0359(10) 0.0453(13) 0.0490(13) -0.0068(11) -0.0121(10) -0.0077(10)
N2 0.0493(11) 0.0392(12) 0.0470(12) 0.0016(10) -0.0194(9) -0.0178(9)
N3 0.0516(11) 0.0558(14) 0.0418(11) 0.0095(10) -0.0213(9) -0.0215(10)
N4 0.0450(10) 0.0518(13) 0.0439(11) 0.0011(10) -0.0217(9) -0.0183(9)
N5 0.0383(10) 0.0518(14) 0.0463(12) 0.0005(11) -0.0125(9) -0.0136(10)
N6 0.0338(9) 0.0478(12) 0.0434(11) 0.0007(10) -0.0193(8) -0.0128(9)
N7 0.0471(10) 0.0567(14) 0.0453(12) 0.0011(11) -0.0207(9) -0.0198(10)
N8 0.0440(10) 0.0426(12) 0.0482(11) 0.0032(10) -0.0246(9) -0.0134(9)
N9 0.0311(9) 0.0558(13) 0.0414(11) 0.0051(10) -0.0127(8) -0.0182(9)
N10 0.0343(9) 0.0437(12) 0.0417(11) 0.0045(9) -0.0163(8) -0.0164(8)
N11 0.0343(9) 0.0527(13) 0.0396(11) 0.0053(10) -0.0164(8) -0.0176(9)
N12 0.0370(10) 0.0446(12) 0.0519(12) 0.0095(10) -0.0171(9) -0.0141(9)
N13 0.0474(11) 0.0421(12) 0.0470(12) -0.0079(10) -0.0108(10) -0.0161(10)
N14 0.0491(9) 0.0488(12) 0.0416(11) 0.0093(9) -0.0233(8) -0.0296(8)
N15 0.0496(10) 0.0396(12) 0.0480(12) -0.0022(10) -0.0188(9) -0.0193(9)
N16 0.0497(10) 0.0390(11) 0.0514(12) 0.0134(10) -0.0227(9) -0.0218(9)
N17 0.0388(9) 0.0376(10) 0.0431(11) 0.0142(9) -0.0190(8) -0.0213(8)
N18 0.0394(9) 0.0376(11) 0.0398(10) 0.0047(9) -0.0184(8) -0.0170(8)
N19 0.0492(10) 0.0330(11) 0.0523(11) 0.0096(9) -0.0292(9) -0.0140(9)
N20 0.0479(10) 0.0467(12) 0.0508(12) 0.0078(10) -0.0256(9) -0.0256(9)
N21 0.0481(10) 0.0597(12) 0.0411(11) 0.0065(10) -0.0169(9) -0.0336(9)
N22 0.0487(10) 0.0465(13) 0.0546(12) 0.0125(10) -0.0291(9) -0.0182(10)
N23 0.0565(11) 0.0477(12) 0.0371(10) -0.0032(9) -0.0202(9) -0.0244(9)
N24 0.0526(11) 0.0567(13) 0.0325(11) -0.0026(10) -0.0112(9) -0.0266(10)
O1 0.0413(9) 0.0642(12) 0.0602(12) -0.0064(10) -0.0061(9) -0.0194(9)
O2 0.0359(8) 0.0528(11) 0.0624(11) -0.0021(9) -0.0188(8) -0.0126(8)
O3 0.0295(7) 0.0487(10) 0.0425(9) -0.0053(8) -0.0115(7) -0.0107(7)
O4 0.0394(8) 0.0608(11) 0.0426(10) 0.0058(9) -0.0117(8) -0.0214(8)
O5 0.0433(9) 0.0652(12) 0.0409(10) -0.0096(9) -0.0127(8) -0.0174(8)
O6 0.0351(8) 0.0644(12) 0.0408(10) 0.0008(9) -0.0074(8) -0.0173(8)
O7 0.0447(9) 0.0509(11) 0.0502(10) -0.0080(9) -0.0136(8) -0.0184(8)
O8 0.0347(7) 0.0405(10) 0.0427(9) 0.0016(8) -0.0179(7) -0.0108(7)
O9 0.0460(9) 0.0595(11) 0.0517(10) 0.0082(9) -0.0223(8) -0.0197(8)
O10 0.0510(9) 0.0480(11) 0.0645(11) -0.0094(9) -0.0267(8) -0.0081(9)
O11 0.0497(9) 0.0425(10) 0.0581(11) 0.0038(9) -0.0213(8) -0.0165(8)
O12 0.0486(9) 0.0433(10) 0.0571(11) -0.0033(9) -0.0150(9) -0.0144(8)

loop_
_atom_type_symbol
_atom_type_description
_atom_type_scat_dispersion_real
_atom_type_scat_dispersion_imag
_atom_type_scat_source
C C 0.0033 0.0016 'International Tables Vol C Tables 4.2.6.8 and 6.1.1.4'
H H 0.0000 0.0000 'International Tables Vol C Tables 4.2.6.8 and 6.1.1.4'
N N 0.0061 0.0033 'International Tables Vol C Tables 4.2.6.8 and 6.1.1.4'
O O 0.0106 0.0060 'International Tables Vol C Tables 4.2.6.8 and 6.1.1.4'
Cu Cu 0.3201 1.2651 'International Tables Vol C Tables 4.2.6.8 and 6.1.1.4'
Cl Cl 0.1484 0.1585 'International Tables Vol C Tables 4.2.6.8 and 6.1.1.4'

loop_
_geom_angle_atom_site_label_1
_geom_angle_atom_site_label_2
_geom_angle_atom_site_label_3
_geom_angle
_geom_angle_site_symmetry_1
_geom_angle_site_symmetry_3
C42 C41 C41 108.9(3) . 2_947
N25 C42 C41 110.6(2) . .
C44 C43 N25 112.5(2) . .
C45 C44 C47 118.6(2) . .
C45 C44 C43 121.4(2) . .
C47 C44 C43 120.0(3) . .
C44 C45 C46 119.1(3) . .
N26 C46 C45 122.4(3) . .
C48 C47 C44 119.6(3) . .
N26 C48 C47 122.9(3) . .
C50 C49 C49 111.3(3) . 2_658
C49 C50 N27 112.2(2) . .
N27 C51 C52 109.1(2) . .
C53 C52 C55 118.8(3) . .
C53 C52 C51 121.6(3) . .
C55 C52 C51 119.6(3) . .
C52 C53 C54 120.1(3) . .
N28 C54 C53 122.8(3) . .
C52 C55 C56 119.3(3) . .
N28 C56 C55 122.2(3) . .
C42 N25 C43 110.8(2) . .
C48 N26 C46 117.4(2) . .
C48 N26 Cu1 121.18(18) . .
C46 N26 Cu1 121.3(2) . .
C50 N27 C51 112.0(2) . .
C56 N28 C54 116.6(2) . .
C56 N28 Cu1 122.31(18) . .
C54 N28 Cu1 121.09(19) . .
N28 Cu1 N26 176.45(10) . .
N28 Cu1 O1W 90.24(9) . .
N26 Cu1 O1W 89.70(9) . .
N28 Cu1 Cl1 90.12(7) . .
N26 Cu1 Cl1 90.18(7) . .
O1W Cu1 Cl1 175.93(7) . .
N28 Cu1 O2W 92.74(9) . .
N26 Cu1 O2W 90.80(9) . .
O1W Cu1 O2W 86.20(10) . .
Cl1 Cu1 O2W 89.73(8) . .
N28 Cu1 Cl2 85.95(8) . .
N26 Cu1 Cl2 90.50(9) . .
O1W Cu1 Cl2 86.38(9) . .
Cl1 Cu1 Cl2 97.68(6) . .
O2W Cu1 Cl2 172.46(9) . .
O1 C1 N1 128.0(3) . .
O1 C1 N2 126.4(3) . .
N1 C1 N2 105.6(2) . .
N1 C2 N3 115.2(2) . .
N1 C2 C3 103.7(2) . .
N3 C2 C3 101.5(2) . .
N4 C3 N2 114.6(3) . .
N4 C3 C2 104.3(2) . .
N2 C3 C2 102.4(2) . .
O4 C4 N4 126.2(3) . .
O4 C4 N3 126.4(3) . .
N4 C4 N3 107.5(2) . .
N5 C5 N2 113.8(2) . .
N7 C6 N4 114.2(2) . .
O2 C7 N5 126.9(3) . .
O2 C7 N6 123.3(3) . .
N5 C7 N6 109.8(2) . .
N5 C8 N7 112.1(2) . .
N5 C8 C19 111.8(2) . .
N7 C8 C19 110.6(2) . .
N5 C8 C9 102.4(2) . .
N7 C8 C9 102.9(2) . .
C19 C8 C9 116.5(3) . .
N6 C9 N8 113.8(2) . .
N6 C9 C20 112.1(2) . .
N8 C9 C20 110.0(2) . .
N6 C9 C8 103.4(2) . .
N8 C9 C8 102.8(2) . .
C20 C9 C8 114.4(2) . .
O5 C10 N8 124.3(3) . .
O5 C10 N7 126.6(3) . .
N8 C10 N7 109.1(2) . .
N6 C11 N9 116.0(2) . .
N11 C12 N8 114.5(2) . .
O3 C13 N10 126.4(2) . .
O3 C13 N9 125.2(3) . .
N10 C13 N9 108.4(2) . .
N11 C14 N9 114.1(3) . .
N11 C14 C15 103.8(2) . .
N9 C14 C15 104.7(2) . .
N12 C15 N10 114.9(3) . .
N12 C15 C14 102.95(19) . .
N10 C15 C14 101.6(2) . .
O6 C16 N11 125.5(2) . .
O6 C16 N12 125.2(3) . .
N11 C16 N12 109.4(2) . .
N10 C17 N3 113.2(2) . 2_656
N12 C18 N1 114.2(3) . 2_656
O7 C21 N13 128.4(3) . .
O7 C21 N14 124.4(3) . .
N13 C21 N14 107.2(2) . .
N13 C22 N15 114.4(3) . .
N13 C22 C23 102.5(2) . .
N15 C22 C23 103.1(2) . .
N14 C23 N16 114.2(2) . .
N14 C23 C22 103.5(2) . .
N16 C23 C22 103.1(2) . .
O10 C24 N15 126.9(3) . .
O10 C24 N16 125.8(3) . .
N15 C24 N16 107.3(2) . .
N14 C25 N17 114.4(2) . .
N16 C26 N19 114.5(2) . .
O8 C27 N17 125.2(3) . .
O8 C27 N18 126.2(2) . .
N17 C27 N18 108.5(2) . .
N19 C28 N17 115.8(3) . .
N19 C28 C29 103.37(19) . .
N17 C28 C29 101.7(2) . .
N18 C29 N20 115.3(2) . .
N18 C29 C28 103.0(2) . .
N20 C29 C28 102.7(2) . .
O11 C30 N20 125.7(2) . .
O11 C30 N19 125.1(3) . .
N20 C30 N19 109.2(2) . .
N21 C31 N18 114.0(2) . .
N20 C32 N23 113.1(2) . .
O9 C33 N22 126.8(3) . .
O9 C33 N21 125.7(3) . .
N22 C33 N21 107.5(2) . .
N21 C34 N23 112.3(2) . .
N21 C34 C39 114.1(2) . .
N23 C34 C39 109.8(2) . .
N21 C34 C35 101.8(2) . .
N23 C34 C35 102.4(2) . .
C39 C34 C35 115.7(2) . .
N22 C35 N24 113.3(3) . .
N22 C35 C40 112.4(2) . .
N24 C35 C40 110.2(2) . .
N22 C35 C34 102.9(2) . .
N24 C35 C34 102.7(2) . .
C40 C35 C34 114.9(3) . .
O12 C36 N24 126.4(3) . .
O12 C36 N23 124.0(3) . .
N24 C36 N23 109.5(2) . .
N15 C37 N22 113.5(2) 2_747 .
N24 C38 N13 114.4(2) . 2_747
C1 N1 C2 114.7(3) . .
C1 N1 C18 121.0(2) . 2_656
C2 N1 C18 124.0(3) . 2_656
C1 N2 C3 113.2(3) . .
C1 N2 C5 120.2(2) . .
C3 N2 C5 122.4(2) . .
C4 N3 C2 113.6(2) . .
C4 N3 C17 121.4(2) . 2_656
C2 N3 C17 123.1(3) . 2_656
C4 N4 C3 112.9(3) . .
C4 N4 C6 123.0(2) . .
C3 N4 C6 123.8(2) . .
C7 N5 C5 121.5(2) . .
C7 N5 C8 112.4(3) . .
C5 N5 C8 125.5(2) . .
C7 N6 C11 121.9(2) . .
C7 N6 C9 111.8(2) . .
C11 N6 C9 126.1(3) . .
C10 N7 C6 120.4(2) . .
C10 N7 C8 112.1(3) . .
C6 N7 C8 127.1(3) . .
C10 N8 C12 121.1(2) . .
C10 N8 C9 112.9(3) . .
C12 N8 C9 125.9(3) . .
C13 N9 C11 125.1(2) . .
C13 N9 C14 111.4(2) . .
C11 N9 C14 123.6(2) . .
C13 N10 C17 121.6(2) . .
C13 N10 C15 113.3(2) . .
C17 N10 C15 123.0(2) . .
C16 N11 C12 121.69(19) . .
C16 N11 C14 110.9(2) . .
C12 N11 C14 124.0(2) . .
C16 N12 C18 122.6(2) . .
C16 N12 C15 112.4(2) . .
C18 N12 C15 124.8(2) . .
C21 N13 C22 114.8(3) . .
C21 N13 C38 122.1(2) . 2_747
C22 N13 C38 121.5(2) . 2_747
C21 N14 C25 122.1(2) . .
C21 N14 C23 111.7(2) . .
C25 N14 C23 123.0(3) . .
C24 N15 C37 122.3(2) . 2_747
C24 N15 C22 113.2(3) . .
C37 N15 C22 123.1(2) 2_747 .
C24 N16 C26 122.4(2) . .
C24 N16 C23 113.1(2) . .
C26 N16 C23 124.2(2) . .
C27 N17 C25 125.0(2) . .
C27 N17 C28 113.2(2) . .
C25 N17 C28 120.0(2) . .
C27 N18 C29 113.2(2) . .
C27 N18 C31 124.1(2) . .
C29 N18 C31 122.2(2) . .
C30 N19 C28 112.6(2) . .
C30 N19 C26 122.2(2) . .
C28 N19 C26 123.8(2) . .
C30 N20 C32 123.5(2) . .
C30 N20 C29 111.9(2) . .
C32 N20 C29 123.1(2) . .
C33 N21 C31 121.0(2) . .
C33 N21 C34 113.6(2) . .
C31 N21 C34 125.4(2) . .
C33 N22 C35 113.9(3) . .
C33 N22 C37 119.8(2) . .
C35 N22 C37 125.0(2) . .
C36 N23 C32 121.2(2) . .
C36 N23 C34 112.3(2) . .
C32 N23 C34 126.2(2) . .
C36 N24 C38 120.1(2) . .
C36 N24 C35 112.5(2) . .
C38 N24 C35 127.2(2) . .

loop_
_geom_bond_atom_site_label_1
_geom_bond_atom_site_label_2
_geom_bond_distance
_geom_bond_site_symmetry_2
C41 C42 1.515(4) .
C41 C41 1.569(5) 2_947
C42 N25 1.495(3) .
C43 C44 1.498(4) .
C43 N25 1.504(3) .
C44 C45 1.376(4) .
C44 C47 1.382(4) .
C45 C46 1.396(4) .
C46 N26 1.356(4) .
C47 C48 1.379(4) .
C48 N26 1.342(4) .
C49 C50 1.484(4) .
C49 C49 1.527(5) 2_658
C50 N27 1.487(3) .
C51 N27 1.493(3) .
C51 C52 1.543(4) .
C52 C53 1.352(4) .
C52 C55 1.372(4) .
C53 C54 1.374(4) .
C54 N28 1.358(4) .
C55 C56 1.396(4) .
C56 N28 1.351(4) .
N26 Cu1 1.998(2) .
N28 Cu1 1.992(2) .
O1W Cu1 2.094(3) .
O2W Cu1 2.377(3) .
Cu1 Cl1 2.3472(12) .
Cu1 Cl2 2.447(2) .
C1 O1 1.188(3) .
C1 N1 1.373(4) .
C1 N2 1.403(4) .
C2 N1 1.422(3) .
C2 N3 1.452(3) .
C2 C3 1.559(5) .
C3 N4 1.434(4) .
C3 N2 1.451(3) .
C4 O4 1.219(3) .
C4 N4 1.363(4) .
C4 N3 1.372(4) .
C5 N5 1.442(5) .
C5 N2 1.464(4) .
C6 N7 1.432(4) .
C6 N4 1.444(4) .
C7 O2 1.236(3) .
C7 N5 1.343(4) .
C7 N6 1.393(4) .
C8 N5 1.473(3) .
C8 N7 1.478(3) .
C8 C19 1.517(4) .
C8 C9 1.586(5) .
C9 N6 1.442(3) .
C9 N8 1.470(3) .
C9 C20 1.542(4) .
C10 O5 1.220(3) .
C10 N8 1.369(4) .
C10 N7 1.381(4) .
C11 N6 1.426(4) .
C11 N9 1.436(4) .
C12 N11 1.430(3) .
C12 N8 1.433(4) .
C13 O3 1.231(3) .
C13 N10 1.367(4) .
C13 N9 1.381(3) .
C14 N11 1.458(3) .
C14 N9 1.458(3) .
C14 C15 1.555(4) .
C15 N12 1.444(3) .
C15 N10 1.467(3) .
C16 O6 1.242(3) .
C16 N11 1.367(4) .
C16 N12 1.367(3) .
C17 N10 1.452(3) .
C17 N3 1.462(4) 2_656
C18 N12 1.442(4) .
C18 N1 1.451(4) 2_656
C21 O7 1.231(3) .
C21 N13 1.351(4) .
C21 N14 1.393(4) .
C22 N13 1.424(4) .
C22 N15 1.447(3) .
C22 C23 1.560(5) .
C23 N14 1.444(3) .
C23 N16 1.446(3) .
C24 O10 1.229(3) .
C24 N15 1.374(4) .
C24 N16 1.379(4) .
C25 N14 1.442(4) .
C25 N17 1.450(3) .
C26 N16 1.432(4) .
C26 N19 1.445(4) .
C27 O8 1.229(3) .
C27 N17 1.346(3) .
C27 N18 1.368(3) .
C28 N19 1.431(3) .
C28 N17 1.479(3) .
C28 C29 1.575(4) .
C29 N18 1.449(3) .
C29 N20 1.455(3) .
C30 O11 1.237(3) .
C30 N20 1.365(4) .
C30 N19 1.366(3) .
C31 N21 1.449(4) .
C31 N18 1.460(3) .
C32 N20 1.436(3) .
C32 N23 1.455(4) .
C33 O9 1.210(3) .
C33 N22 1.359(3) .
C33 N21 1.380(4) .
C34 N21 1.460(3) .
C34 N23 1.465(3) .
C34 C39 1.525(5) .
C34 C35 1.581(5) .
C35 N22 1.453(4) .
C35 N24 1.460(3) .
C35 C40 1.547(4) .
C36 O12 1.222(3) .
C36 N24 1.357(4) .
C36 N23 1.365(4) .
C37 N15 1.434(4) 2_747
C37 N22 1.477(4) .
C38 N24 1.428(4) .
C38 N13 1.480(4) 2_747
N1 C18 1.451(4) 2_656
N3 C17 1.462(4) 2_656
N13 C38 1.480(4) 2_747
N15 C37 1.434(4) 2_747
